data_2020264
loop_
_publ_author_name
'Kato, K.'
'Takayama-Muromachi, E.'
'Kanke, Y.'

_publ_section_title
;
 Die Strukturen der Kupfer-Vanadiumbronzen Cux V12 O29 mit x= 1.2, 1.5,
 1.9
;
_journal_name_full 'Acta Crystallographica C (39,1983-)'
_journal_page_first 1841
_journal_page_last 1844
_journal_volume 45
_journal_year 1989
_chemical_formula_sum 'Cu1.2 O29 V12'
_chemical_name_systematic 'Cu1.2 V12 O29'
_space_group_IT_number 12
_symmetry_space_group_name_Hall '-C 2y'
_symmetry_space_group_name_H-M 'C 1 2/m 1'
_cell_angle_alpha 90
_cell_angle_beta 99.985
_cell_angle_gamma 90
_cell_formula_units_Z 2
_cell_length_a 28.014
_cell_length_b 3.6166
_cell_length_c 10.1446
_cell_volume 1012.237
_citation_journal_id_ASTM ACSCEE
_cod_data_source_file Kato_ACSCEE_1989_856.cif
_cod_data_source_block Cu1.2O29V12
_cod_database_code 2020264

loop_
_symmetry_equiv_pos_as_xyz
x,y,z
-x,y,-z
-x,-y,-z
x,-y,z
x+1/2,y+1/2,z
-x+1/2,y+1/2,-z
-x+1/2,-y+1/2,-z
x+1/2,-y+1/2,z

loop_
_atom_site_label
_atom_site_type_symbol
_atom_site_fract_x
_atom_site_fract_y
_atom_site_fract_z
_atom_site_occupancy
_atom_site_U_iso_or_equiv
O5 O-2 0.23245 0 0.1213 1 0.0
V4 V+5 0.41286 0 0.12586 1 0.0
O15 O-2 0.44858 0 0.479 1 0.0
O1 O-2 0 0 0 1 0.0
Cu1 Cu+1 0.4853 0 0.6478 0.392 0.0
O11 O-2 0.42944 0 0.9442 1 0.0
O2 O-2 0.053 0 0.2503 1 0.0
O8 O-2 0.2965 0 0.3615 1 0.0
V1 V+5 0.06039 0 0.09685 1 0.0
O9 O-2 0.37557 0 0.2689 1 0.0
O6 O-2 0.19488 0 0.8451 1 0.0
O10 O-2 0.46537 0 0.2154 1 0.0
V3 V+4 0.30391 0 0.20914 1 0.0
O14 O-2 0.3702 0 0.6287 1 0.0
V2 V+4 0.17797 0 0.03086 1 0.0
V5 V+5 0.14735 0 0.34924 1 0.0
O13 O-2 0.20403 0 0.3895 1 0.0
O3 O-2 0.13808 0 0.1693 1 0.0
O4 O-2 0.10029 0 0.9152 1 0.0
O7 O-2 0.33374 0 0.0108 1 0.0
O12 O-2 0.1244 0 0.5263 1 0.0
Cu2 Cu+1 0.2532 0 0.5454 0.208 0.0
V6 V+5 0.3913 0 0.45284 1 0.0
